data_4342141
loop_
_publ_author_name
'DeBackere, John R.'
'Mercier, H\'el\`ene P A'
'Schrobilgen, Gary J.'

_publ_section_title
;
 Pentafluoro-oxotellurate(VI) Anions of Mercury(II); Syntheses and
 Structures of [Hg(OTeF5)4](2-), [Hg(OTeF5)5](3-), [Hg2(OTeF5)6](2-),
 [Hg(OTeF5)4](2-)&#x00B7;Hg(OTeF5)2, and
 [Hg2(OTeF5)7](3-)&#x00B7;Hg(OTeF5)2.
;
_journal_issue 4
_journal_name_full 'Inorganic chemistry'
_journal_page_first 1606
_journal_page_last 1626
_journal_paper_doi 10.1021/ic502602p
_journal_volume 54
_journal_year 2015
_chemical_formula_sum 'C24 H60 F25 Hg N3 O5 Te5'
_chemical_formula_weight 1784.34
_chemical_name_common 'Hg (O Te F5)5,(N CH2 CH3)4,(N CH2 CH3)4,(N CH2 CH3)'
_chemical_name_systematic
;
 ?
;
_space_group_crystal_system monoclinic
_space_group_IT_number 4
_space_group_name_Hall 'P 2yb'
_space_group_name_H-M_alt 'P 1 21 1'
_symmetry_space_group_name_Hall 'P 2yb'
_symmetry_space_group_name_H-M 'P 1 21 1'
_atom_sites_solution_hydrogens geom
_audit_creation_method SHELXL-2013
_cell_angle_alpha 90
_cell_angle_beta 95.2650(10)
_cell_angle_gamma 90
_cell_formula_units_Z 4
_cell_length_a 14.5473(2)
_cell_length_b 17.9914(2)
_cell_length_c 18.7584(2)
_cell_measurement_temperature 100(2)
_cell_measurement_theta_max 70.56
_cell_volume 4888.85(10)
_computing_cell_refinement 'Bruker SMART'
_computing_data_collection 'Bruker SMART'
_computing_data_reduction 'Bruker SMART'
_computing_molecular_graphics 'SHELXL-2013 (Sheldrick, 2013)'
_computing_publication_material 'SHELXL-2013 (Sheldrick, 2013)'
_computing_structure_refinement 'SHELXL-2013 (Sheldrick, 2013)'
_computing_structure_solution 'SHELXL-2013 (Sheldrick, 2013)'
_diffrn_ambient_temperature 100(2)
_diffrn_measured_fraction_theta_full 0.999
_diffrn_measured_fraction_theta_max 0.998
_diffrn_measurement_device_type 'CCD area detector'
_diffrn_measurement_method 'phi scans'
_diffrn_radiation_type MoK\a
_diffrn_radiation_wavelength 0.71073
_diffrn_reflns_av_R_equivalents 0.0396
_diffrn_reflns_av_unetI/netI 0.0446
_diffrn_reflns_Laue_measured_fraction_full 0.999
_diffrn_reflns_Laue_measured_fraction_max 0.998
_diffrn_reflns_limit_h_max 23
_diffrn_reflns_limit_h_min -23
_diffrn_reflns_limit_k_max 29
_diffrn_reflns_limit_k_min -29
_diffrn_reflns_limit_l_max 30
_diffrn_reflns_limit_l_min -30
_diffrn_reflns_number 149608
_diffrn_reflns_point_group_measured_fraction_full 0.999
_diffrn_reflns_point_group_measured_fraction_max 0.998
_diffrn_reflns_theta_full 25.242
_diffrn_reflns_theta_max 35.278
_diffrn_reflns_theta_min 1.090
_diffrn_source 'fine-focus sealed tube'
_exptl_absorpt_coefficient_mu 6.204
_exptl_absorpt_correction_T_max 0.7469
_exptl_absorpt_correction_T_min 0.5901
_exptl_absorpt_correction_type multi-scan
_exptl_absorpt_process_details 'Apex2 v2.0-2 (Bruker, 2005)'
_exptl_crystal_colour colorless
_exptl_crystal_density_diffrn 2.424
_exptl_crystal_description plate
_exptl_crystal_F_000 3320
_exptl_crystal_size_max 0.15
_exptl_crystal_size_mid 0.08
_exptl_crystal_size_min 0.08
_refine_diff_density_max 2.545
_refine_diff_density_min -1.188
_refine_diff_density_rms 0.145
_refine_ls_abs_structure_details
;
 Refined as an inversion twin.
;
_refine_ls_abs_structure_Flack 0.4944(17)
_refine_ls_extinction_method none
_refine_ls_goodness_of_fit_ref 0.980
_refine_ls_hydrogen_treatment constr
_refine_ls_matrix_type full
_refine_ls_number_parameters 1136
_refine_ls_number_reflns 43777
_refine_ls_number_restraints 1
_refine_ls_restrained_S_all 0.980
_refine_ls_R_factor_all 0.0429
_refine_ls_R_factor_gt 0.0282
_refine_ls_shift/su_max 0.015
_refine_ls_shift/su_mean 0.000
_refine_ls_structure_factor_coef Fsqd
_refine_ls_weighting_details 'w=1/[\s^2^(Fo^2^)+(0.0179P)^2^] where P=(Fo^2^+2Fc^2^)/3'
_refine_ls_weighting_scheme calc
_refine_ls_wR_factor_gt 0.0465
_refine_ls_wR_factor_ref 0.0489
_reflns_Friedel_coverage 0.950
_reflns_Friedel_fraction_full 0.999
_reflns_Friedel_fraction_max 0.998
_reflns_number_gt 36826
_reflns_number_total 43777
_reflns_threshold_expression 'I > 2\s(I)'
_cod_data_source_file ic502602p_si_002.cif
_cod_data_source_block '[N(CH2CH3)4]3[Hg(OTeF5)5]'
_cod_depositor_comments 'Adding full bibliography for 4342136--4342141.cif.'
_cod_database_code 4342141
_shelx_space_group_comment
;
The symmetry employed for this shelxl refinement is uniquely defined
by the following loop, which should always be used as a source of
symmetry information in preference to the above space-group names.
They are only intended as comments.
;
_shelxl_version_number 2013-4

loop_
_space_group_symop_operation_xyz
'x, y, z'
'-x, y+1/2, -z'

loop_
_atom_site_label
_atom_site_type_symbol
_atom_site_fract_x
_atom_site_fract_y
_atom_site_fract_z
_atom_site_U_iso_or_equiv
_atom_site_adp_type
_atom_site_occupancy
_atom_site_site_symmetry_order
_atom_site_calc_flag
_atom_site_refinement_flags_posn
_atom_site_refinement_flags_adp
Hg1 Hg 1.29075(2) -0.24698(2) 2.00081(2) 0.01458(3) Uani 1 1 d . .
Hg2 Hg 0.79099(2) -0.25357(2) 1.51532(2) 0.01549(3) Uani 1 1 d . .
Te4 Te 1.53016(2) -0.23905(2) 2.05085(2) 0.01659(5) Uani 1 1 d . .
Te9 Te 0.71599(2) -0.25804(2) 1.70188(2) 0.01592(5) Uani 1 1 d . .
Te6 Te 0.80483(2) -0.24149(2) 1.32079(2) 0.01559(5) Uani 1 1 d . .
Te3 Te 1.30840(2) -0.23851(2) 1.80874(2) 0.01428(5) Uani 1 1 d . .
Te2 Te 1.22195(2) -0.24949(2) 2.18449(2) 0.01368(4) Uani 1 1 d . .
Te1 Te 1.21864(2) -0.44361(2) 1.98876(2) 0.01554(5) Uani 1 1 d . .
Te8 Te 0.70843(2) -0.44695(2) 1.50530(2) 0.02099(6) Uani 1 1 d . .
Te7 Te 1.03924(2) -0.24890(2) 1.54028(2) 0.01515(4) Uani 1 1 d . .
Te5 Te 1.16216(2) -0.07644(2) 1.97556(2) 0.01619(5) Uani 1 1 d . .
Te10 Te 0.69495(2) -0.07216(2) 1.50796(2) 0.02141(6) Uani 1 1 d . .
F11 F 1.18405(16) -0.24586(17) 1.82031(12) 0.0234(5) Uani 1 1 d . .
F31 F 0.9845(2) -0.15585(14) 1.53957(14) 0.0241(6) Uani 1 1 d . .
F41 F 0.7740(2) -0.19810(17) 1.77292(15) 0.0315(7) Uani 1 1 d . .
F36 F 0.5933(2) -0.46192(18) 1.53764(19) 0.0410(8) Uani 1 1 d . .
F6 F 1.28037(19) -0.19576(14) 2.26014(13) 0.0226(5) Uani 1 1 d . .
O6 O 0.8357(2) -0.20835(18) 1.40935(16) 0.0235(7) Uani 1 1 d . .
F7 F 1.1300(2) -0.17783(16) 2.17605(15) 0.0278(6) Uani 1 1 d . .
F38 F 0.8276(2) -0.45070(19) 1.47767(16) 0.0370(7) Uani 1 1 d . .
F10 F 1.1515(2) -0.28836(16) 2.25272(14) 0.0276(6) Uani 1 1 d . .
F45 F 0.6369(2) -0.28097(15) 1.77091(14) 0.0256(6) Uani 1 1 d . .
O1 O 1.2042(2) -0.34772(16) 1.96680(18) 0.0230(7) Uani 1 1 d . .
F26 F 0.7950(2) -0.14757(16) 1.28043(16) 0.0318(7) Uani 1 1 d . .
F1 F 1.1046(2) -0.45282(18) 2.02463(18) 0.0353(7) Uani 1 1 d . .
O2 O 1.2900(2) -0.21066(18) 2.11924(16) 0.0253(7) Uani 1 1 d . .
O7 O 0.9348(2) -0.30179(17) 1.53403(17) 0.0217(6) Uani 1 1 d . .
F2 F 1.1670(2) -0.47730(16) 1.90029(15) 0.0325(7) Uani 1 1 d . .
F30 F 0.7740(2) -0.27414(16) 1.22792(13) 0.0282(6) Uani 1 1 d . .
F27 F 0.92508(17) -0.24489(18) 1.29498(13) 0.0293(6) Uani 1 1 d . .
F43 F 0.6405(2) -0.32115(18) 1.64489(16) 0.0352(7) Uani 1 1 d . .
F44 F 0.6315(2) -0.18233(18) 1.67984(17) 0.0350(7) Uani 1 1 d . .
F16 F 1.5589(2) -0.22541(15) 1.95770(14) 0.0292(6) Uani 1 1 d . .
O3 O 1.3441(2) -0.20353(17) 1.89609(15) 0.0196(6) Uani 1 1 d . .
F46 F 0.82138(17) -0.08118(16) 1.51537(14) 0.0265(6) Uani 1 1 d . .
F12 F 1.2901(2) -0.14556(14) 1.76731(15) 0.0305(7) Uani 1 1 d . .
F29 F 0.67895(17) -0.24421(19) 1.32724(13) 0.0307(6) Uani 1 1 d . .
F21 F 1.28025(19) -0.06504(16) 2.02095(14) 0.0302(6) Uani 1 1 d . .
F32 F 1.05185(18) -0.24733(17) 1.63951(12) 0.0278(6) Uani 1 1 d . .
O8 O 0.6919(2) -0.34945(17) 1.49144(19) 0.0239(7) Uani 1 1 d . .
F15 F 1.2741(2) -0.27294(15) 1.71713(13) 0.0270(6) Uani 1 1 d . .
F13 F 1.42700(18) -0.23860(17) 1.77915(14) 0.0291(6) Uani 1 1 d . .
F3 F 1.3352(2) -0.45500(17) 1.95792(15) 0.0306(6) Uani 1 1 d . .
O9 O 0.7948(2) -0.2359(2) 1.63803(15) 0.0294(8) Uani 1 1 d . .
F33 F 1.11560(19) -0.33231(14) 1.54376(15) 0.0229(6) Uani 1 1 d . .
N6 N 0.9760(2) -0.02179(19) 1.71091(17) 0.0146(6) Uani 1 1 d . .
F4 F 1.27433(19) -0.42949(15) 2.08085(13) 0.0236(6) Uani 1 1 d . .
F37 F 0.6612(2) -0.47302(17) 1.41351(17) 0.0410(8) Uani 1 1 d . .
F17 F 1.46569(19) -0.14964(14) 2.04595(15) 0.0251(6) Uani 1 1 d . .
F40 F 0.7225(3) -0.54838(16) 1.5190(2) 0.0467(10) Uani 1 1 d . .
F42 F 0.7824(2) -0.33847(17) 1.74087(17) 0.0375(8) Uani 1 1 d . .
O10 O 0.6717(2) -0.17013(17) 1.50365(19) 0.0226(7) Uani 1 1 d . .
F47 F 0.6930(3) -0.0577(2) 1.41029(18) 0.0544(11) Uani 1 1 d . .
N4 N 1.5082(2) -0.49799(19) 2.18606(18) 0.0154(6) Uani 1 1 d . .
F35 F 1.1493(2) -0.19669(16) 1.54915(18) 0.0311(7) Uani 1 1 d . .
F8 F 1.14958(19) -0.30994(15) 2.12186(14) 0.0238(6) Uani 1 1 d . .
F20 F 1.6334(2) -0.18017(17) 2.07367(18) 0.0315(7) Uani 1 1 d . .
F39 F 0.7579(2) -0.44104(17) 1.59986(14) 0.0317(7) Uani 1 1 d . .
F34 F 1.05038(18) -0.24196(16) 1.44319(12) 0.0266(6) Uani 1 1 d . .
F22 F 1.1123(2) -0.06750(18) 2.06206(14) 0.0358(7) Uani 1 1 d . .
F28 F 0.8124(2) -0.34241(15) 1.34233(16) 0.0291(6) Uani 1 1 d . .
F25 F 1.1595(3) 0.02613(16) 1.9761(2) 0.0450(9) Uani 1 1 d . .
N5 N 1.0009(2) -0.49622(18) 1.69163(18) 0.0142(6) Uani 1 1 d . .
F14 F 1.3233(2) -0.33876(14) 1.83096(15) 0.0257(6) Uani 1 1 d . .
F19 F 1.6138(2) -0.31732(16) 2.05976(17) 0.0285(7) Uani 1 1 d . .
F24 F 1.2072(2) -0.06334(18) 1.88701(14) 0.0333(7) Uani 1 1 d . .
F5 F 1.2297(2) -0.54362(15) 2.01114(17) 0.0335(7) Uani 1 1 d . .
F9 F 1.2995(2) -0.32857(15) 2.20998(16) 0.0308(7) Uani 1 1 d . .
N3 N 1.8935(2) -0.26627(18) 2.01684(16) 0.0133(6) Uani 1 1 d . .
F18 F 1.52369(19) -0.24182(18) 2.14910(12) 0.0304(6) Uani 1 1 d . .
C17 C 1.9576(3) -0.3163(3) 1.9788(2) 0.0201(8) Uani 1 1 d . .
H9B H 2.0133 -0.3264 2.0118 0.024 Uiso 1 1 calc R U
H9A H 1.9261 -0.3645 1.9685 0.024 Uiso 1 1 calc R U
F23 F 1.04351(18) -0.06882(18) 1.93021(15) 0.0333(7) Uani 1 1 d . .
F48 F 0.5733(3) -0.0448(2) 1.5049(3) 0.0747(15) Uani 1 1 d . .
N1 N 0.3993(2) -0.26969(19) 1.50818(17) 0.0150(6) Uani 1 1 d . .
F50 F 0.7184(3) 0.02930(17) 1.5122(2) 0.0469(9) Uani 1 1 d . .
C1 C 0.4614(3) -0.2104(3) 1.5433(2) 0.0238(9) Uani 1 1 d . .
H1A H 0.4846 -0.1791 1.5054 0.029 Uiso 1 1 calc R U
H1B H 0.5153 -0.2348 1.5695 0.029 Uiso 1 1 calc R U
N2 N 1.4809(3) -0.01447(19) 2.21601(18) 0.0163(7) Uani 1 1 d . .
C33 C 1.1002(3) -0.4864(2) 1.7231(3) 0.0219(9) Uani 1 1 d . .
H17A H 1.1071 -0.5094 1.7713 0.026 Uiso 1 1 calc R U
H17B H 1.1411 -0.5137 1.6928 0.026 Uiso 1 1 calc R U
C8 C 0.4127(4) -0.3516(3) 1.6200(3) 0.0253(10) Uani 1 1 d . .
H40A H 0.3753 -0.3783 1.6525 0.038 Uiso 1 1 calc R U
H40B H 0.4514 -0.3148 1.6470 0.038 Uiso 1 1 calc R U
H40C H 0.4522 -0.3870 1.5973 0.038 Uiso 1 1 calc R U
C34 C 1.1323(3) -0.4066(3) 1.7295(3) 0.0293(11) Uani 1 1 d . .
H08A H 1.1969 -0.4052 1.7496 0.044 Uiso 1 1 calc R U
H08B H 1.0940 -0.3794 1.7610 0.044 Uiso 1 1 calc R U
H08C H 1.1270 -0.3835 1.6820 0.044 Uiso 1 1 calc R U
C44 C 0.9577(4) 0.0921(3) 1.6282(3) 0.0270(10) Uani 1 1 d . .
H08D H 0.9292 0.1079 1.5813 0.041 Uiso 1 1 calc R U
H08E H 1.0247 0.0990 1.6301 0.041 Uiso 1 1 calc R U
H08F H 0.9331 0.1221 1.6657 0.041 Uiso 1 1 calc R U
C10 C 1.4701(3) 0.0964(3) 2.1296(2) 0.0228(9) Uani 1 1 d . .
H50A H 1.4711 0.1508 2.1287 0.034 Uiso 1 1 calc R U
H50B H 1.4111 0.0785 2.1065 0.034 Uiso 1 1 calc R U
H50C H 1.5207 0.0771 2.1039 0.034 Uiso 1 1 calc R U
C12 C 1.6551(3) -0.0244(3) 2.2106(3) 0.0291(11) Uani 1 1 d . .
H60A H 1.7017 -0.0510 2.1859 0.044 Uiso 1 1 calc R U
H60B H 1.6646 -0.0346 2.2621 0.044 Uiso 1 1 calc R U
H60C H 1.6607 0.0291 2.2023 0.044 Uiso 1 1 calc R U
F49 F 0.7046(3) -0.06346(18) 1.60712(17) 0.0465(9) Uani 1 1 d . .
C25 C 1.6059(3) -0.4928(3) 2.2220(3) 0.0237(9) Uani 1 1 d . .
H13A H 1.6071 -0.5148 2.2704 0.028 Uiso 1 1 calc R U
H13B H 1.6470 -0.5231 2.1943 0.028 Uiso 1 1 calc R U
C24 C 1.9285(3) -0.3401(3) 2.1322(2) 0.0233(9) Uani 1 1 d . .
H10A H 1.8988 -0.3677 2.1689 0.035 Uiso 1 1 calc R U
H10B H 1.9642 -0.2987 2.1547 0.035 Uiso 1 1 calc R U
H10C H 1.9698 -0.3733 2.1088 0.035 Uiso 1 1 calc R U
C9 C 1.4816(3) 0.0696(2) 2.2063(2) 0.0184(8) Uani 1 1 d . .
H5A H 1.4314 0.0911 2.2320 0.022 Uiso 1 1 calc R U
H5B H 1.5407 0.0892 2.2293 0.022 Uiso 1 1 calc R U
C18 C 1.9879(3) -0.2858(3) 1.9097(2) 0.0233(9) Uani 1 1 d . .
H90A H 2.0292 -0.3215 1.8893 0.035 Uiso 1 1 calc R U
H90B H 2.0206 -0.2387 1.9191 0.035 Uiso 1 1 calc R U
H90C H 1.9336 -0.2774 1.8757 0.035 Uiso 1 1 calc R U
C3 C 0.4584(3) -0.3238(2) 1.4696(2) 0.0197(8) Uani 1 1 d . .
H2A H 0.5085 -0.3423 1.5043 0.024 Uiso 1 1 calc R U
H2B H 0.4198 -0.3669 1.4534 0.024 Uiso 1 1 calc R U
C4 C 0.5015(3) -0.2918(3) 1.4054(2) 0.0260(10) Uani 1 1 d . .
H20A H 0.5375 -0.3304 1.3838 0.039 Uiso 1 1 calc R U
H20B H 0.5420 -0.2502 1.4209 0.039 Uiso 1 1 calc R U
H20C H 0.4526 -0.2741 1.3700 0.039 Uiso 1 1 calc R U
C5 C 0.3268(3) -0.2344(2) 1.4558(2) 0.0205(8) Uani 1 1 d . .
H3A H 0.2868 -0.2026 1.4830 0.025 Uiso 1 1 calc R U
H3B H 0.3583 -0.2016 1.4233 0.025 Uiso 1 1 calc R U
C6 C 0.2661(3) -0.2879(3) 1.4107(2) 0.0265(10) Uani 1 1 d . .
H30A H 0.2225 -0.2599 1.3781 0.040 Uiso 1 1 calc R U
H30B H 0.2319 -0.3191 1.4420 0.040 Uiso 1 1 calc R U
H30C H 0.3046 -0.3194 1.3829 0.040 Uiso 1 1 calc R U
C14 C 1.4877(4) -0.1082(3) 2.3197(3) 0.0408(14) Uani 1 1 d . .
H70A H 1.4929 -0.1108 2.3721 0.061 Uiso 1 1 calc R U
H70B H 1.5401 -0.1342 2.3016 0.061 Uiso 1 1 calc R U
H70C H 1.4300 -0.1318 2.3004 0.061 Uiso 1 1 calc R U
C19 C 1.8119(3) -0.2407(3) 1.9664(2) 0.0205(8) Uani 1 1 d . .
H10W H 1.8349 -0.2072 1.9302 0.025 Uiso 1 1 calc R U
H10D H 1.7698 -0.2115 1.9942 0.025 Uiso 1 1 calc R U
C35 C 0.9865(3) -0.4643(2) 1.6168(2) 0.0202(8) Uani 1 1 d . .
H18A H 0.9211 -0.4717 1.5985 0.024 Uiso 1 1 calc R U
H18B H 0.9977 -0.4100 1.6196 0.024 Uiso 1 1 calc R U
C48 C 1.1340(4) -0.0474(3) 1.6681(3) 0.0331(12) Uani 1 1 d . .
H10E H 1.1998 -0.0374 1.6800 0.050 Uiso 1 1 calc R U
H10F H 1.1147 -0.0279 1.6203 0.050 Uiso 1 1 calc R U
H10G H 1.1231 -0.1012 1.6688 0.050 Uiso 1 1 calc R U
C41 C 0.9515(3) -0.1041(2) 1.7076(2) 0.0203(8) Uani 1 1 d . .
H21A H 0.8835 -0.1088 1.6998 0.024 Uiso 1 1 calc R U
H21B H 0.9777 -0.1261 1.6655 0.024 Uiso 1 1 calc R U
C21 C 1.9480(3) -0.1988(2) 2.0456(2) 0.0229(9) Uani 1 1 d . .
H11A H 2.0085 -0.2158 2.0682 0.028 Uiso 1 1 calc R U
H11B H 1.9599 -0.1664 2.0048 0.028 Uiso 1 1 calc R U
C32 C 1.4362(4) -0.4791(3) 2.3037(3) 0.0342(12) Uani 1 1 d . .
H10H H 1.3916 -0.4483 2.3263 0.051 Uiso 1 1 calc R U
H10I H 1.4971 -0.4742 2.3303 0.051 Uiso 1 1 calc R U
H10J H 1.4166 -0.5312 2.3041 0.051 Uiso 1 1 calc R U
C43 C 0.9363(3) 0.0106(2) 1.6399(2) 0.0183(8) Uani 1 1 d . .
H22A H 0.8685 0.0044 1.6362 0.022 Uiso 1 1 calc R U
H22B H 0.9600 -0.0186 1.6008 0.022 Uiso 1 1 calc R U
C20 C 1.7569(3) -0.3034(3) 1.9278(2) 0.0266(10) Uani 1 1 d . .
H10K H 1.7057 -0.2823 1.8967 0.040 Uiso 1 1 calc R U
H10L H 1.7324 -0.3364 1.9631 0.040 Uiso 1 1 calc R U
H10M H 1.7973 -0.3318 1.8988 0.040 Uiso 1 1 calc R U
C28 C 1.5670(4) -0.4962(3) 2.0623(3) 0.0329(12) Uani 1 1 d . .
H11C H 1.5577 -0.4717 2.0155 0.049 Uiso 1 1 calc R U
H11D H 1.5559 -0.5497 2.0564 0.049 Uiso 1 1 calc R U
H11E H 1.6305 -0.4879 2.0830 0.049 Uiso 1 1 calc R U
C27 C 1.5005(3) -0.4645(3) 2.1114(2) 0.0210(9) Uani 1 1 d . .
H14A H 1.4368 -0.4720 2.0892 0.025 Uiso 1 1 calc R U
H14B H 1.5111 -0.4102 2.1157 0.025 Uiso 1 1 calc R U
C11 C 1.5602(3) -0.0502(2) 2.1822(3) 0.0226(9) Uani 1 1 d . .
H6A H 1.5567 -0.1046 2.1890 0.027 Uiso 1 1 calc R U
H6B H 1.5522 -0.0404 2.1300 0.027 Uiso 1 1 calc R U
C22 C 1.9011(4) -0.1528(3) 2.0998(3) 0.0275(10) Uani 1 1 d . .
H10N H 1.9408 -0.1108 2.1156 0.041 Uiso 1 1 calc R U
H10O H 1.8902 -0.1839 2.1412 0.041 Uiso 1 1 calc R U
H10P H 1.8420 -0.1341 2.0777 0.041 Uiso 1 1 calc R U
C13 C 1.4881(4) -0.0276(3) 2.2964(2) 0.0242(10) Uani 1 1 d . .
H7A H 1.5458 -0.0043 2.3178 0.029 Uiso 1 1 calc R U
H7B H 1.4359 -0.0020 2.3162 0.029 Uiso 1 1 calc R U
C45 C 0.9342(3) 0.0159(2) 1.7725(2) 0.0222(9) Uani 1 1 d . .
H23B H 0.9633 -0.0051 1.8179 0.027 Uiso 1 1 calc R U
H23A H 0.9502 0.0694 1.7719 0.027 Uiso 1 1 calc R U
C42 C 0.9850(4) -0.1488(3) 1.7732(3) 0.0301(11) Uani 1 1 d . .
H12A H 0.9659 -0.2008 1.7663 0.045 Uiso 1 1 calc R U
H12B H 0.9582 -0.1285 1.8152 0.045 Uiso 1 1 calc R U
H12C H 1.0525 -0.1462 1.7807 0.045 Uiso 1 1 calc R U
C30 C 1.3876(3) -0.5986(3) 2.1512(3) 0.0287(10) Uani 1 1 d . .
H12D H 1.3786 -0.6526 2.1517 0.043 Uiso 1 1 calc R U
H12E H 1.3788 -0.5804 2.1018 0.043 Uiso 1 1 calc R U
H12F H 1.3427 -0.5747 2.1797 0.043 Uiso 1 1 calc R U
C37 C 0.9826(3) -0.5791(2) 1.6910(2) 0.0202(8) Uani 1 1 d . .
H19A H 1.0295 -0.6037 1.6641 0.024 Uiso 1 1 calc R U
H19B H 0.9912 -0.5975 1.7409 0.024 Uiso 1 1 calc R U
C7 C 0.3499(3) -0.3128(2) 1.5630(2) 0.0164(8) Uani 1 1 d . .
H4A H 0.3097 -0.2780 1.5867 0.020 Uiso 1 1 calc R U
H4B H 0.3096 -0.3504 1.5374 0.020 Uiso 1 1 calc R U
C23 C 1.8555(3) -0.3100(2) 2.0772(2) 0.0171(8) Uani 1 1 d . .
H12G H 1.8135 -0.2773 2.1017 0.021 Uiso 1 1 calc R U
H12H H 1.8185 -0.3521 2.0562 0.021 Uiso 1 1 calc R U
C38 C 0.8880(3) -0.6030(3) 1.6587(3) 0.0245(9) Uani 1 1 d . .
H12I H 0.8833 -0.6573 1.6605 0.037 Uiso 1 1 calc R U
H12J H 0.8789 -0.5863 1.6088 0.037 Uiso 1 1 calc R U
H12K H 0.8406 -0.5808 1.6860 0.037 Uiso 1 1 calc R U
C29 C 1.4845(3) -0.5802(2) 2.1829(2) 0.0197(8) Uani 1 1 d . .
H15A H 1.5289 -0.6058 2.1543 0.024 Uiso 1 1 calc R U
H15B H 1.4930 -0.6007 2.2320 0.024 Uiso 1 1 calc R U
C31 C 1.4415(3) -0.4539(2) 2.2272(2) 0.0217(9) Uani 1 1 d . .
H16A H 1.4602 -0.4010 2.2276 0.026 Uiso 1 1 calc R U
H16B H 1.3791 -0.4573 2.2015 0.026 Uiso 1 1 calc R U
C16 C 1.3041(3) -0.0191(3) 2.2036(3) 0.0306(11) Uani 1 1 d . .
H80A H 1.2520 -0.0446 2.1774 0.046 Uiso 1 1 calc R U
H80B H 1.2999 0.0344 2.1938 0.046 Uiso 1 1 calc R U
H80C H 1.3026 -0.0277 2.2551 0.046 Uiso 1 1 calc R U
C39 C 0.9345(3) -0.4548(2) 1.7347(2) 0.0182(8) Uani 1 1 d . .
H20D H 0.8709 -0.4637 1.7128 0.022 Uiso 1 1 calc R U
H20E H 0.9469 -0.4008 1.7311 0.022 Uiso 1 1 calc R U
C26 C 1.6443(4) -0.4145(3) 2.2287(3) 0.0337(12) Uani 1 1 d . .
H14C H 1.7073 -0.4161 2.2522 0.051 Uiso 1 1 calc R U
H14D H 1.6053 -0.3843 2.2572 0.051 Uiso 1 1 calc R U
H14E H 1.6452 -0.3926 2.1809 0.051 Uiso 1 1 calc R U
C40 C 0.9390(4) -0.4758(3) 1.8129(2) 0.0294(11) Uani 1 1 d . .
H14F H 0.8936 -0.4467 1.8365 0.044 Uiso 1 1 calc R U
H14G H 1.0010 -0.4655 1.8358 0.044 Uiso 1 1 calc R U
H14H H 0.9253 -0.5289 1.8173 0.044 Uiso 1 1 calc R U
C15 C 1.3937(3) -0.0489(2) 2.1798(2) 0.0203(8) Uani 1 1 d . .
H8A H 1.3933 -0.0412 2.1275 0.024 Uiso 1 1 calc R U
H8B H 1.3959 -0.1031 2.1886 0.024 Uiso 1 1 calc R U
O4 O 1.4315(2) -0.29745(16) 2.02943(17) 0.0202(6) Uani 1 1 d . .
O5 O 1.1625(2) -0.17591(17) 1.97566(18) 0.0225(7) Uani 1 1 d . .
C47 C 1.0792(3) -0.0104(3) 1.7221(3) 0.0223(9) Uani 1 1 d . .
H24A H 1.0919 0.0437 1.7214 0.027 Uiso 1 1 calc R U
H24B H 1.1013 -0.0291 1.7703 0.027 Uiso 1 1 calc R U
C36 C 1.0466(4) -0.4969(3) 1.5639(3) 0.0363(13) Uani 1 1 d . .
H10Q H 1.0330 -0.4728 1.5173 0.054 Uiso 1 1 calc R U
H10R H 1.0344 -0.5504 1.5591 0.054 Uiso 1 1 calc R U
H10S H 1.1116 -0.4890 1.5808 0.054 Uiso 1 1 calc R U
C2 C 0.4156(4) -0.1599(3) 1.5952(3) 0.0319(12) Uani 1 1 d . .
H10T H 0.4606 -0.1235 1.6156 0.048 Uiso 1 1 calc R U
H10U H 0.3935 -0.1900 1.6336 0.048 Uiso 1 1 calc R U
H10V H 0.3634 -0.1340 1.5695 0.048 Uiso 1 1 calc R U
C46 C 0.8306(4) 0.0091(3) 1.7727(3) 0.0346(12) Uani 1 1 d . .
H24C H 0.8104 0.0352 1.8144 0.052 Uiso 1 1 calc R U
H24D H 0.8136 -0.0435 1.7749 0.052 Uiso 1 1 calc R U
H24E H 0.8005 0.0312 1.7288 0.052 Uiso 1 1 calc R U

loop_
_atom_site_aniso_label
_atom_site_aniso_U_11
_atom_site_aniso_U_22
_atom_site_aniso_U_33
_atom_site_aniso_U_23
_atom_site_aniso_U_13
_atom_site_aniso_U_12
Hg1 0.01486(6) 0.01340(7) 0.01566(5) -0.00043(6) 0.00239(4) 0.00011(6)
Hg2 0.01440(6) 0.01485(7) 0.01747(6) -0.00100(6) 0.00288(5) 0.00006(6)
Te4 0.01485(11) 0.01483(13) 0.02036(10) 0.00186(10) 0.00309(8) 0.00002(10)
Te9 0.01531(11) 0.01713(13) 0.01532(9) -0.00097(10) 0.00136(8) 0.00016(10)
Te6 0.01641(11) 0.01573(12) 0.01476(9) -0.00100(10) 0.00221(8) -0.00154(10)
Te3 0.01657(11) 0.01207(11) 0.01444(9) -0.00179(9) 0.00277(8) -0.00156(10)
Te2 0.01370(10) 0.01405(12) 0.01318(8) 0.00024(10) 0.00068(7) 0.00012(10)
Te1 0.01558(13) 0.01261(12) 0.01769(11) 0.00037(9) -0.00251(9) -0.00049(10)
Te8 0.01980(15) 0.01423(13) 0.02697(14) -0.00367(11) -0.00851(11) 0.00192(11)
Te7 0.01463(10) 0.01367(12) 0.01747(9) -0.00025(10) 0.00328(7) 0.00175(11)
Te5 0.02098(13) 0.01295(11) 0.01476(10) 0.00133(9) 0.00232(9) 0.00207(10)
Te10 0.01629(13) 0.01397(13) 0.03388(15) 0.00149(11) 0.00178(11) 0.00142(11)
F11 0.0151(11) 0.0298(14) 0.0251(11) -0.0048(12) 0.0011(8) 0.0020(12)
F31 0.0295(16) 0.0150(13) 0.0276(13) -0.0008(10) 0.0008(11) 0.0072(11)
F41 0.0287(16) 0.0378(17) 0.0285(15) -0.0131(12) 0.0046(12) -0.0108(13)
F36 0.0257(17) 0.0335(18) 0.063(2) 0.0140(15) -0.0018(15) -0.0105(13)
F6 0.0270(15) 0.0237(14) 0.0168(11) -0.0030(10) 0.0009(10) -0.0060(11)
O6 0.0281(18) 0.0269(17) 0.0152(13) -0.0041(12) -0.0003(12) -0.0053(13)
F7 0.0262(15) 0.0285(15) 0.0284(14) -0.0027(11) 0.0011(11) 0.0138(12)
F38 0.0270(16) 0.049(2) 0.0348(16) -0.0106(14) -0.0007(12) 0.0120(14)
F10 0.0310(16) 0.0337(16) 0.0188(12) 0.0017(11) 0.0063(11) -0.0116(12)
F45 0.0273(15) 0.0252(14) 0.0253(13) 0.0031(10) 0.0084(11) -0.0043(11)
O1 0.0263(18) 0.0118(14) 0.0293(16) 0.0034(12) -0.0064(13) -0.0025(12)
F26 0.0408(19) 0.0212(14) 0.0324(15) 0.0087(11) -0.0021(13) -0.0012(13)
F1 0.0182(14) 0.0343(17) 0.0541(19) 0.0106(14) 0.0067(13) -0.0061(12)
O2 0.0280(18) 0.0299(18) 0.0193(14) -0.0024(12) 0.0098(13) -0.0113(14)
O7 0.0166(15) 0.0163(15) 0.0326(17) 0.0047(12) 0.0040(13) 0.0018(12)
F2 0.0438(19) 0.0239(15) 0.0261(14) -0.0048(11) -0.0164(13) -0.0025(13)
F30 0.0319(15) 0.0360(16) 0.0167(11) -0.0069(10) 0.0026(10) -0.0085(12)
F27 0.0191(12) 0.0374(17) 0.0326(12) -0.0071(14) 0.0086(10) -0.0037(14)
F43 0.0258(16) 0.0447(19) 0.0350(17) -0.0188(14) 0.0018(13) -0.0072(14)
F44 0.0342(18) 0.0354(17) 0.0363(17) 0.0136(13) 0.0087(13) 0.0168(14)
F16 0.0329(16) 0.0304(16) 0.0262(13) 0.0069(11) 0.0127(11) 0.0007(12)
O3 0.0216(16) 0.0218(16) 0.0154(13) -0.0024(11) 0.0019(11) -0.0047(12)
F46 0.0197(13) 0.0263(15) 0.0336(14) -0.0077(12) 0.0029(11) -0.0045(12)
F12 0.050(2) 0.0141(13) 0.0263(14) 0.0055(10) -0.0038(13) -0.0045(12)
F29 0.0162(12) 0.0452(18) 0.0311(12) -0.0025(15) 0.0041(9) -0.0021(14)
F21 0.0321(16) 0.0295(16) 0.0273(14) 0.0050(11) -0.0061(11) -0.0125(13)
F32 0.0338(14) 0.0318(15) 0.0174(10) -0.0008(13) 0.0000(9) 0.0106(14)
O8 0.0212(17) 0.0137(15) 0.0355(18) -0.0009(13) -0.0047(14) -0.0004(12)
F15 0.0361(16) 0.0280(15) 0.0172(11) -0.0079(10) 0.0034(10) -0.0101(12)
F13 0.0233(13) 0.0341(16) 0.0316(13) -0.0095(13) 0.0119(10) -0.0091(13)
F3 0.0244(15) 0.0410(18) 0.0273(14) -0.0036(12) 0.0068(11) 0.0078(13)
O9 0.0231(16) 0.048(2) 0.0177(13) -0.0026(15) 0.0077(11) -0.0074(16)
F33 0.0212(14) 0.0184(13) 0.0296(14) -0.0006(10) 0.0055(11) 0.0069(10)
N6 0.0168(17) 0.0131(16) 0.0134(15) -0.0016(11) -0.0004(12) -0.0008(13)
F4 0.0274(15) 0.0270(14) 0.0157(11) -0.0016(10) -0.0015(10) 0.0040(11)
F37 0.049(2) 0.0295(17) 0.0389(17) -0.0117(13) -0.0256(15) 0.0028(14)
F17 0.0255(15) 0.0156(13) 0.0343(15) -0.0022(10) 0.0037(11) 0.0031(11)
F40 0.054(2) 0.0149(14) 0.065(2) -0.0035(14) -0.0264(18) 0.0084(14)
F42 0.0405(19) 0.0322(18) 0.0393(18) 0.0062(13) 0.0011(14) 0.0165(14)
O10 0.0169(16) 0.0143(15) 0.0369(19) -0.0013(13) 0.0048(13) -0.0030(12)
F47 0.073(3) 0.047(2) 0.0370(18) 0.0181(16) -0.0262(18) -0.0116(19)
N4 0.0147(17) 0.0133(16) 0.0183(16) 0.0026(12) 0.0013(12) 0.0012(13)
F35 0.0205(15) 0.0235(15) 0.0492(18) -0.0034(13) 0.0027(13) -0.0037(12)
F8 0.0211(14) 0.0263(14) 0.0234(13) -0.0047(10) -0.0008(10) -0.0037(11)
F20 0.0196(15) 0.0277(16) 0.0470(19) -0.0030(13) 0.0015(13) -0.0062(12)
F39 0.0318(17) 0.0357(17) 0.0260(14) -0.0012(12) -0.0061(12) 0.0108(13)
F34 0.0310(14) 0.0299(15) 0.0202(10) 0.0020(12) 0.0094(9) 0.0030(13)
F22 0.0488(19) 0.0378(18) 0.0231(14) -0.0075(12) 0.0159(13) 0.0000(16)
F28 0.0381(17) 0.0145(13) 0.0341(15) -0.0007(11) -0.0007(13) -0.0024(11)
F25 0.059(3) 0.0131(14) 0.064(2) 0.0040(14) 0.0138(19) 0.0047(14)
N5 0.0140(17) 0.0114(15) 0.0171(15) 0.0006(12) 0.0001(12) 0.0007(12)
F14 0.0272(15) 0.0131(13) 0.0361(15) -0.0009(10) -0.0005(12) 0.0021(10)
F19 0.0199(15) 0.0226(14) 0.0434(18) 0.0068(12) 0.0057(12) 0.0054(11)
F24 0.0347(17) 0.0458(19) 0.0203(13) 0.0101(12) 0.0074(11) 0.0017(14)
F5 0.0424(19) 0.0144(13) 0.0409(17) 0.0034(12) -0.0113(14) 0.0022(12)
F9 0.0301(16) 0.0206(14) 0.0398(16) 0.0018(12) -0.0075(13) 0.0093(12)
N3 0.0135(15) 0.0121(15) 0.0143(13) 0.0024(11) 0.0010(11) 0.0007(12)
F18 0.0304(14) 0.0400(17) 0.0204(11) 0.0007(13) 0.0008(9) -0.0016(15)
C17 0.019(2) 0.024(2) 0.0175(18) -0.0017(15) 0.0042(15) 0.0025(17)
F23 0.0229(14) 0.0398(17) 0.0362(15) 0.0087(13) -0.0033(12) 0.0073(14)
F48 0.0228(19) 0.038(2) 0.162(5) -0.004(3) 0.004(2) 0.0106(16)
N1 0.0131(15) 0.0163(16) 0.0155(14) 0.0038(11) 0.0013(11) 0.0010(12)
F50 0.045(2) 0.0142(15) 0.080(3) 0.0041(16) 0.0004(19) 0.0029(14)
C1 0.021(2) 0.023(2) 0.027(2) 0.0003(17) -0.0005(17) -0.0067(18)
N2 0.0170(18) 0.0131(16) 0.0181(16) -0.0008(12) -0.0025(13) -0.0021(13)
C33 0.012(2) 0.018(2) 0.034(2) 0.0023(17) -0.0063(17) 0.0004(16)
C8 0.029(3) 0.024(2) 0.023(2) 0.0086(17) 0.0028(19) 0.0061(19)
C34 0.023(2) 0.022(2) 0.040(3) 0.0009(19) -0.010(2) -0.0054(19)
C44 0.035(3) 0.022(2) 0.025(2) 0.0066(17) 0.0028(19) 0.002(2)
C10 0.021(2) 0.024(2) 0.022(2) 0.0055(16) -0.0004(16) 0.0002(18)
C12 0.018(2) 0.027(3) 0.041(3) 0.008(2) -0.003(2) -0.0006(19)
F49 0.072(2) 0.0348(19) 0.0377(17) -0.0132(14) 0.0313(17) -0.0090(17)
C25 0.017(2) 0.026(2) 0.028(2) 0.0020(17) -0.0035(17) 0.0027(18)
C24 0.026(2) 0.024(2) 0.019(2) 0.0061(16) 0.0018(17) 0.0039(18)
C9 0.023(2) 0.0119(19) 0.0202(19) 0.0003(14) 0.0019(16) 0.0004(15)
C18 0.019(2) 0.031(2) 0.020(2) 0.0017(17) 0.0056(16) -0.0018(18)
C3 0.019(2) 0.019(2) 0.023(2) 0.0016(16) 0.0068(16) 0.0054(16)
C4 0.021(2) 0.033(3) 0.026(2) 0.0063(18) 0.0103(18) 0.0048(19)
C5 0.021(2) 0.022(2) 0.0189(17) 0.0051(15) 0.0027(14) 0.0102(17)
C6 0.020(2) 0.042(3) 0.0176(19) 0.0030(18) -0.0006(16) 0.004(2)
C14 0.042(3) 0.038(3) 0.040(3) 0.018(2) -0.011(2) -0.019(3)
C19 0.0190(18) 0.024(2) 0.0175(15) 0.0051(17) -0.0026(13) 0.0022(18)
C35 0.024(2) 0.021(2) 0.0157(18) 0.0015(15) 0.0017(15) -0.0028(17)
C48 0.021(2) 0.038(3) 0.041(3) 0.003(2) 0.006(2) 0.003(2)
C41 0.026(2) 0.0154(19) 0.0205(19) -0.0002(15) 0.0061(16) -0.0034(16)
C21 0.025(2) 0.016(2) 0.026(2) 0.0009(16) -0.0018(18) -0.0075(17)
C32 0.043(3) 0.036(3) 0.025(2) -0.001(2) 0.014(2) 0.001(2)
C43 0.019(2) 0.021(2) 0.0134(17) 0.0013(14) -0.0020(14) 0.0021(16)
C20 0.019(2) 0.041(3) 0.019(2) -0.0026(18) -0.0041(16) -0.004(2)
C28 0.042(3) 0.036(3) 0.022(2) -0.0003(19) 0.010(2) 0.000(2)
C27 0.021(2) 0.023(2) 0.0189(19) 0.0075(16) 0.0014(16) 0.0011(17)
C11 0.015(2) 0.017(2) 0.035(2) -0.0024(17) 0.0016(17) 0.0010(16)
C22 0.036(3) 0.016(2) 0.029(2) -0.0036(17) -0.005(2) -0.0010(19)
C13 0.027(3) 0.025(2) 0.020(2) 0.0060(17) -0.0027(17) -0.0097(19)
C45 0.033(3) 0.019(2) 0.0148(18) -0.0043(15) 0.0044(17) 0.0003(18)
C42 0.042(3) 0.023(2) 0.026(2) 0.0069(18) 0.006(2) 0.002(2)
C30 0.024(2) 0.020(2) 0.042(3) -0.0070(19) 0.003(2) -0.0051(18)
C37 0.021(2) 0.0100(18) 0.030(2) 0.0013(16) 0.0014(16) 0.0000(16)
C7 0.017(2) 0.0184(19) 0.0142(17) 0.0038(14) 0.0019(14) -0.0018(15)
C23 0.021(2) 0.0128(18) 0.0175(18) 0.0010(14) 0.0040(15) -0.0009(15)
C38 0.021(2) 0.020(2) 0.032(2) -0.0058(17) 0.0050(18) -0.0070(17)
C29 0.025(2) 0.0110(18) 0.023(2) 0.0031(15) 0.0027(16) 0.0012(17)
C31 0.022(2) 0.016(2) 0.028(2) -0.0013(16) 0.0073(17) 0.0020(17)
C16 0.019(2) 0.032(3) 0.041(3) 0.002(2) 0.002(2) 0.001(2)
C39 0.019(2) 0.018(2) 0.0181(18) -0.0011(15) 0.0045(15) 0.0016(16)
C26 0.029(3) 0.029(3) 0.041(3) -0.002(2) -0.007(2) -0.007(2)
C40 0.035(3) 0.037(3) 0.017(2) 0.0018(18) 0.0047(18) -0.007(2)
C15 0.017(2) 0.019(2) 0.025(2) -0.0026(16) -0.0016(16) -0.0042(16)
O4 0.0180(16) 0.0144(14) 0.0282(16) 0.0012(11) 0.0028(12) -0.0004(12)
O5 0.0195(17) 0.0129(14) 0.0351(18) -0.0022(13) 0.0036(13) 0.0009(12)
C47 0.018(2) 0.023(2) 0.025(2) 0.0009(17) -0.0014(17) -0.0053(17)
C36 0.046(3) 0.038(3) 0.028(2) -0.009(2) 0.021(2) -0.013(3)
C2 0.043(3) 0.021(2) 0.030(3) -0.0060(19) -0.003(2) -0.004(2)
C46 0.030(3) 0.037(3) 0.040(3) -0.010(2) 0.016(2) 0.002(2)

loop_
_atom_type_symbol
_atom_type_description
_atom_type_scat_dispersion_real
_atom_type_scat_dispersion_imag
_atom_type_scat_source
C C 0.0033 0.0016 'International Tables Vol C Tables 4.2.6.8 and 6.1.1.4'
H H 0.0000 0.0000 'International Tables Vol C Tables 4.2.6.8 and 6.1.1.4'
N N 0.0061 0.0033 'International Tables Vol C Tables 4.2.6.8 and 6.1.1.4'
O O 0.0106 0.0060 'International Tables Vol C Tables 4.2.6.8 and 6.1.1.4'
F F 0.0171 0.0103 'International Tables Vol C Tables 4.2.6.8 and 6.1.1.4'
Te Te -0.5308 1.6751 'International Tables Vol C Tables 4.2.6.8 and 6.1.1.4'
Hg Hg -2.3894 9.2266 'International Tables Vol C Tables 4.2.6.8 and 6.1.1.4'

loop_
_geom_angle_atom_site_label_1
_geom_angle_atom_site_label_2
_geom_angle_atom_site_label_3
_geom_angle
O4 Hg1 O1 102.33(11)
O4 Hg1 O5 169.51(11)
O1 Hg1 O5 88.12(12)
O4 Hg1 O3 88.30(11)
O1 Hg1 O3 104.62(11)
O5 Hg1 O3 88.09(12)
O4 Hg1 O2 88.25(12)
O1 Hg1 O2 116.38(12)
O5 Hg1 O2 87.96(12)
O3 Hg1 O2 138.63(11)
O7 Hg2 O8 107.52(12)
O7 Hg2 O10 161.48(11)
O8 Hg2 O10 91.00(12)
O7 Hg2 O6 86.48(12)
O8 Hg2 O6 108.91(12)
O10 Hg2 O6 87.57(12)
O7 Hg2 O9 87.77(12)
O8 Hg2 O9 104.91(13)
O10 Hg2 O9 87.35(13)
O6 Hg2 O9 145.86(12)
O4 Te4 F16 96.41(14)
O4 Te4 F18 95.41(13)
F16 Te4 F18 168.14(13)
O4 Te4 F20 178.93(14)
F16 Te4 F20 83.90(14)
F18 Te4 F20 84.26(14)
O4 Te4 F19 94.59(14)
F16 Te4 F19 89.01(13)
F18 Te4 F19 89.01(14)
F20 Te4 F19 84.40(13)
O4 Te4 F17 96.09(13)
F16 Te4 F17 89.73(12)
F18 Te4 F17 90.06(13)
F20 Te4 F17 84.93(13)
F19 Te4 F17 169.33(13)
O9 Te9 F43 97.68(15)
O9 Te9 F42 95.50(16)
F43 Te9 F42 90.54(15)
O9 Te9 F44 98.05(16)
F43 Te9 F44 88.61(15)
F42 Te9 F44 166.42(15)
O9 Te9 F41 94.28(14)
F43 Te9 F41 168.02(13)
F42 Te9 F41 89.08(15)
F44 Te9 F41 88.95(15)
O9 Te9 F45 178.12(14)
F43 Te9 F45 83.88(13)
F42 Te9 F45 83.42(14)
F44 Te9 F45 83.02(13)
F41 Te9 F45 84.18(13)
O6 Te6 F29 96.57(14)
O6 Te6 F26 94.54(14)
F29 Te6 F26 90.65(14)
O6 Te6 F30 178.74(14)
F29 Te6 F30 84.10(12)
F26 Te6 F30 84.38(13)
O6 Te6 F27 95.22(14)
F29 Te6 F27 168.20(11)
F26 Te6 F27 87.85(15)
F30 Te6 F27 84.10(12)
O6 Te6 F28 96.84(14)
F29 Te6 F28 89.96(15)
F26 Te6 F28 168.46(13)
F30 Te6 F28 84.22(13)
F27 Te6 F28 89.20(14)
O3 Te3 F11 97.05(12)
O3 Te3 F15 178.27(14)
F11 Te3 F15 84.34(11)
O3 Te3 F12 94.89(13)
F11 Te3 F12 90.54(14)
F15 Te3 F12 84.06(12)
O3 Te3 F14 96.78(13)
F11 Te3 F14 89.97(13)
F15 Te3 F14 84.23(13)
F12 Te3 F14 168.17(12)
O3 Te3 F13 94.28(13)
F11 Te3 F13 168.67(11)
F15 Te3 F13 84.33(12)
F12 Te3 F13 88.68(14)
F14 Te3 F13 88.50(13)
O2 Te2 F10 179.16(14)
O2 Te2 F9 96.58(15)
F10 Te2 F9 83.93(14)
O2 Te2 F7 96.34(15)
F10 Te2 F7 83.14(14)
F9 Te2 F7 166.99(14)
O2 Te2 F8 96.50(13)
F10 Te2 F8 84.15(12)
F9 Te2 F8 90.58(13)
F7 Te2 F8 89.46(13)
O2 Te2 F6 94.39(13)
F10 Te2 F6 84.94(12)
F9 Te2 F6 88.70(13)
F7 Te2 F6 88.81(13)
F8 Te2 F6 169.09(12)
O1 Te1 F5 178.22(15)
O1 Te1 F3 97.29(15)
F5 Te1 F3 84.27(14)
O1 Te1 F1 94.59(15)
F5 Te1 F1 83.85(15)
F3 Te1 F1 168.13(14)
O1 Te1 F4 96.59(13)
F5 Te1 F4 84.30(12)
F3 Te1 F4 88.39(12)
F1 Te1 F4 90.17(13)
O1 Te1 F2 94.58(14)
F5 Te1 F2 84.56(13)
F3 Te1 F2 89.54(14)
F1 Te1 F2 89.59(15)
F4 Te1 F2 168.81(12)
O8 Te8 F40 178.60(16)
O8 Te8 F36 94.41(15)
F40 Te8 F36 84.44(16)
O8 Te8 F37 94.58(15)
F40 Te8 F37 84.64(15)
F36 Te8 F37 89.88(17)
O8 Te8 F38 96.41(16)
F40 Te8 F38 84.76(17)
F36 Te8 F38 169.11(15)
F37 Te8 F38 90.45(15)
O8 Te8 F39 96.78(15)
F40 Te8 F39 84.00(14)
F36 Te8 F39 88.73(14)
F37 Te8 F39 168.64(14)
F38 Te8 F39 88.80(13)
O7 Te7 F34 97.02(14)
O7 Te7 F35 177.89(14)
F34 Te7 F35 84.31(13)
O7 Te7 F31 96.80(14)
F34 Te7 F31 90.48(12)
F35 Te7 F31 84.82(13)
O7 Te7 F32 94.54(14)
F34 Te7 F32 168.32(13)
F35 Te7 F32 84.08(14)
F31 Te7 F32 89.79(12)
O7 Te7 F33 94.24(13)
F34 Te7 F33 89.02(12)
F35 Te7 F33 84.13(13)
F31 Te7 F33 168.93(13)
F32 Te7 F33 88.48(12)
O5 Te5 F22 95.02(15)
O5 Te5 F25 178.85(15)
F22 Te5 F25 84.15(15)
O5 Te5 F24 97.29(15)
F22 Te5 F24 167.47(14)
F25 Te5 F24 83.51(15)
O5 Te5 F21 96.19(14)
F22 Te5 F21 90.52(13)
F25 Te5 F21 84.62(16)
F24 Te5 F21 90.49(13)
O5 Te5 F23 94.38(15)
F22 Te5 F23 88.43(14)
F25 Te5 F23 84.81(16)
F24 Te5 F23 88.30(13)
F21 Te5 F23 169.43(14)
O10 Te10 F48 94.85(16)
O10 Te10 F46 95.74(14)
F48 Te10 F46 169.20(15)
O10 Te10 F47 96.22(16)
F48 Te10 F47 90.3(2)
F46 Te10 F47 90.65(15)
O10 Te10 F50 179.70(19)
F48 Te10 F50 84.89(17)
F46 Te10 F50 84.53(15)
F47 Te10 F50 83.65(17)
O10 Te10 F49 97.14(15)
F48 Te10 F49 89.6(2)
F46 Te10 F49 87.05(14)
F47 Te10 F49 166.60(15)
F50 Te10 F49 83.00(16)
Te6 O6 Hg2 128.37(17)
Te1 O1 Hg1 131.23(17)
Te2 O2 Hg1 126.78(16)
Te7 O7 Hg2 125.06(15)
Te3 O3 Hg1 124.59(15)
Te8 O8 Hg2 130.11(17)
Te9 O9 Hg2 132.84(17)
C47 N6 C45 107.3(3)
C47 N6 C43 111.3(3)
C45 N6 C43 110.5(3)
C47 N6 C41 111.3(3)
C45 N6 C41 111.0(3)
C43 N6 C41 105.6(3)
Te10 O10 Hg2 120.07(16)
C31 N4 C29 112.1(3)
C31 N4 C27 105.4(3)
C29 N4 C27 110.7(3)
C31 N4 C25 111.0(3)
C29 N4 C25 106.1(3)
C27 N4 C25 111.7(3)
C39 N5 C35 105.4(3)
C39 N5 C37 111.7(3)
C35 N5 C37 110.9(3)
C39 N5 C33 111.5(3)
C35 N5 C33 111.3(3)
C37 N5 C33 106.1(3)
C19 N3 C17 111.4(3)
C19 N3 C21 109.3(3)
C17 N3 C21 108.5(3)
C19 N3 C23 107.6(3)
C17 N3 C23 108.8(3)
C21 N3 C23 111.2(3)
C18 C17 N3 115.3(4)
C1 N1 C5 109.9(3)
C1 N1 C7 111.5(3)
C5 N1 C7 108.0(3)
C1 N1 C3 108.5(3)
C5 N1 C3 110.5(3)
C7 N1 C3 108.5(3)
N1 C1 C2 114.8(4)
C11 N2 C15 106.2(3)
C11 N2 C13 111.4(3)
C15 N2 C13 111.1(3)
C11 N2 C9 111.0(3)
C15 N2 C9 111.5(3)
C13 N2 C9 105.8(3)
C34 C33 N5 114.6(4)
C26 C25 N4 114.6(4)
C10 C9 N2 115.3(3)
C4 C3 N1 115.2(4)
C6 C5 N1 115.6(4)
N3 C19 C20 114.6(4)
C36 C35 N5 115.1(4)
C42 C41 N6 115.3(4)
C22 C21 N3 114.9(4)
N6 C43 C44 115.5(3)
C28 C27 N4 114.6(4)
C12 C11 N2 115.5(4)
C14 C13 N2 115.7(4)
C46 C45 N6 115.8(4)
C38 C37 N5 115.8(4)
C8 C7 N1 114.9(4)
C24 C23 N3 114.4(4)
C30 C29 N4 115.3(4)
C32 C31 N4 114.6(4)
N5 C39 C40 114.9(4)
C16 C15 N2 115.5(4)
Te4 O4 Hg1 120.45(15)
Te5 O5 Hg1 124.34(17)
C48 C47 N6 115.4(4)

loop_
_geom_bond_atom_site_label_1
_geom_bond_atom_site_label_2
_geom_bond_distance
Hg1 O4 2.259(3)
Hg1 O1 2.265(3)
Hg1 O5 2.276(3)
Hg1 O3 2.313(3)
Hg1 O2 2.317(3)
Hg2 O7 2.262(3)
Hg2 O8 2.266(3)
Hg2 O10 2.290(3)
Hg2 O6 2.297(3)
Hg2 O9 2.319(3)
Te4 O4 1.794(3)
Te4 F16 1.850(3)
Te4 F18 1.855(2)
Te4 F20 1.856(3)
Te4 F19 1.858(3)
Te4 F17 1.860(3)
Te9 O9 1.777(3)
Te9 F43 1.850(3)
Te9 F42 1.853(3)
Te9 F44 1.855(3)
Te9 F41 1.856(3)
Te9 F45 1.856(3)
Te6 O6 1.783(3)
Te6 F29 1.847(2)
Te6 F26 1.852(3)
Te6 F30 1.854(2)
Te6 F27 1.858(2)
Te6 F28 1.861(3)
Te3 O3 1.787(3)
Te3 F11 1.846(2)
Te3 F15 1.852(2)
Te3 F12 1.853(3)
Te3 F14 1.859(3)
Te3 F13 1.860(3)
Te2 O2 1.786(3)
Te2 F10 1.849(3)
Te2 F9 1.851(3)
Te2 F7 1.854(3)
Te2 F8 1.856(3)
Te2 F6 1.857(2)
Te1 O1 1.782(3)
Te1 F5 1.851(3)
Te1 F3 1.853(3)
Te1 F1 1.854(3)
Te1 F4 1.857(2)
Te1 F2 1.859(3)
Te8 O8 1.786(3)
Te8 F40 1.852(3)
Te8 F36 1.853(3)
Te8 F37 1.855(3)
Te8 F38 1.855(3)
Te8 F39 1.855(3)
Te7 O7 1.787(3)
Te7 F34 1.847(2)
Te7 F35 1.850(3)
Te7 F31 1.853(2)
Te7 F32 1.854(2)
Te7 F33 1.865(3)
Te5 O5 1.790(3)
Te5 F22 1.844(3)
Te5 F25 1.846(3)
Te5 F24 1.856(3)
Te5 F21 1.857(3)
Te5 F23 1.858(3)
Te10 O10 1.795(3)
Te10 F48 1.832(4)
Te10 F46 1.839(3)
Te10 F47 1.848(3)
Te10 F50 1.858(3)
Te10 F49 1.859(3)
N6 C47 1.510(6)
N6 C45 1.515(5)
N6 C43 1.518(5)
N6 C41 1.523(5)
N4 C31 1.518(5)
N4 C29 1.519(5)
N4 C27 1.519(5)
N4 C25 1.520(6)
N5 C39 1.512(5)
N5 C35 1.514(5)
N5 C37 1.515(5)
N5 C33 1.519(5)
N3 C19 1.519(5)
N3 C17 1.521(5)
N3 C21 1.522(5)
N3 C23 1.523(5)
C17 C18 1.512(6)
N1 C1 1.510(5)
N1 C5 1.513(5)
N1 C7 1.519(5)
N1 C3 1.525(5)
C1 C2 1.527(7)
N2 C11 1.510(6)
N2 C15 1.515(5)
N2 C13 1.520(5)
N2 C9 1.524(5)
C33 C34 1.512(6)
C8 C7 1.513(6)
C44 C43 1.520(6)
C10 C9 1.512(6)
C12 C11 1.506(6)
C25 C26 1.516(7)
C24 C23 1.512(6)
C3 C4 1.521(6)
C5 C6 1.512(6)
C14 C13 1.515(7)
C19 C20 1.528(6)
C35 C36 1.501(6)
C48 C47 1.501(7)
C41 C42 1.514(6)
C21 C22 1.520(7)
C32 C31 1.513(6)
C28 C27 1.508(7)
C45 C46 1.513(7)
C30 C29 1.515(6)
C37 C38 1.513(6)
C16 C15 1.514(6)
C39 C40 1.512(6)
